data_4061710
loop_
_publ_author_name
'Dyson, Paul J.'
'Geldbach, Tilmann J.'
'Chaplin, Adrian B.'
'H\"anni, Kevin D.'
'Scopelliti, Rosario'

_journal_name_full Organometallics
_journal_paper_doi 10.1021/om050568m
_journal_year 2005
_chemical_formula_sum 'C55 H50 B Cl5 O2 P2 Ru'
_chemical_formula_weight 1094.02
_space_group_IT_number 1
_symmetry_cell_setting triclinic
_symmetry_space_group_name_Hall 'P 1'
_symmetry_space_group_name_H-M 'P 1'
_cell_angle_alpha 99.160(10)
_cell_angle_beta 99.000(7)
_cell_angle_gamma 117.294(9)
_cell_formula_units_Z 1
_cell_length_a 9.9885(9)
_cell_length_b 10.8157(13)
_cell_length_c 13.5361(10)
_cell_measurement_temperature 140(2)
_cell_volume 1238.3(2)
_exptl_crystal_density_diffrn 1.467
_cod_depositor_comments
;
The following automatic conversions were performed:
'_symmetry_cell_setting' value 'Triclinic' changed to 'triclinic'
according to '/home/saulius/struct/CIF-dictionaries/cif_core.dic'
dictionary named 'cif_core.dic' version 2.4.1 from 2010-06-29.

Automatic conversion script
Id: cif_fix_enum 1527 2010-12-29 10:47:43Z saulius 
;
_cod_database_code 4061710

loop_
_symmetry_equiv_pos_as_xyz
'x, y, z'

loop_
_atom_site_label
_atom_site_type_symbol
_atom_site_fract_x
_atom_site_fract_y
_atom_site_fract_z
_atom_site_U_iso_or_equiv
_atom_site_adp_type
_atom_site_occupancy
_atom_site_symmetry_multiplicity
_atom_site_calc_flag
_atom_site_refinement_flags
_atom_site_disorder_assembly
_atom_site_disorder_group
Ru1 Ru 0.17246(2) -0.20311(2) 0.250478(19) 0.01549(9) Uani 1 1 d . . .
P1 P 0.34631(11) -0.07465(10) 0.41217(7) 0.0136(2) Uani 1 1 d . . .
P2 P 0.60353(11) 0.21713(11) 0.88405(8) 0.0180(2) Uani 1 1 d . . .
Cl1 Cl 0.35891(10) -0.26705(11) 0.20092(8) 0.0218(2) Uani 1 1 d . . .
Cl2 Cl 0.06193(11) -0.42578(10) 0.30158(7) 0.0203(2) Uani 1 1 d . . .
O1 O 0.2770(3) -0.0175(3) 0.49970(19) 0.0153(6) Uani 1 1 d . . .
O2 O 0.5005(3) 0.1719(3) 0.7665(2) 0.0177(6) Uani 1 1 d . . .
C4 C 0.1848(4) -0.0973(4) 0.1189(3) 0.0223(10) Uani 1 1 d . . .
C5 C 0.1991(5) -0.0046(4) 0.2091(3) 0.0230(10) Uani 1 1 d . . .
H5 H 0.2847 0.0911 0.2309 0.028 Uiso 1 1 calc R . .
C6 C 0.0914(5) -0.0479(4) 0.2687(3) 0.0229(10) Uani 1 1 d . . .
H6 H 0.1090 0.0167 0.3319 0.027 Uiso 1 1 calc R . .
C1 C -0.0438(4) -0.1869(5) 0.2363(3) 0.0218(10) Uani 1 1 d . . .
C2 C -0.0609(5) -0.2802(5) 0.1425(3) 0.0252(11) Uani 1 1 d . . .
H2 H -0.1507 -0.3734 0.1179 0.030 Uiso 1 1 calc R . .
C3 C 0.0506(5) -0.2390(5) 0.0852(3) 0.0242(10) Uani 1 1 d . . .
H3 H 0.0372 -0.3049 0.0240 0.029 Uiso 1 1 calc R . .
C10 C 0.3048(5) -0.0537(5) 0.0581(4) 0.0347(12) Uani 1 1 d . . .
H10B H 0.2638 -0.0360 -0.0056 0.052 Uiso 1 1 calc R . .
H10C H 0.3293 -0.1310 0.0402 0.052 Uiso 1 1 calc R . .
H10A H 0.3998 0.0346 0.0999 0.052 Uiso 1 1 calc R . .
C7 C -0.1631(5) -0.2253(5) 0.3006(4) 0.0325(12) Uani 1 1 d . . .
H7 H -0.1090 -0.2149 0.3727 0.039 Uiso 1 1 calc R . .
C8 C -0.2244(5) -0.1167(5) 0.3058(4) 0.0387(13) Uani 1 1 d . . .
H8C H -0.2829 -0.1291 0.2363 0.058 Uiso 1 1 calc R . .
H8A H -0.1360 -0.0181 0.3318 0.058 Uiso 1 1 calc R . .
H8B H -0.2930 -0.1344 0.3525 0.058 Uiso 1 1 calc R . .
C9 C -0.2969(6) -0.3770(6) 0.2584(4) 0.0444(14) Uani 1 1 d . . .
H9B H -0.3578 -0.3867 0.1906 0.067 Uiso 1 1 calc R . .
H9C H -0.3637 -0.3993 0.3063 0.067 Uiso 1 1 calc R . .
H9A H -0.2563 -0.4441 0.2509 0.067 Uiso 1 1 calc R . .
C20 C 0.1992(4) -0.0842(4) 0.5702(3) 0.0136(9) Uani 1 1 d . . .
C21 C 0.1923(4) 0.0041(4) 0.6507(3) 0.0120(8) Uani 1 1 d . . .
C22 C 0.1038(4) -0.0580(4) 0.7212(3) 0.0154(9) Uani 1 1 d . . .
C23 C 0.0809(5) 0.0251(5) 0.8023(3) 0.0213(10) Uani 1 1 d . . .
H14 H 0.1288 0.1267 0.8129 0.026 Uiso 1 1 calc R . .
C24 C -0.0089(5) -0.0387(5) 0.8650(3) 0.0254(10) Uani 1 1 d . . .
H15 H -0.0253 0.0181 0.9176 0.031 Uiso 1 1 calc R . .
C25 C -0.0782(5) -0.1906(5) 0.8519(3) 0.0254(11) Uani 1 1 d . . .
H16 H -0.1398 -0.2341 0.8963 0.030 Uiso 1 1 calc R . .
C26 C -0.0570(4) -0.2727(5) 0.7770(3) 0.0221(10) Uani 1 1 d . . .
H17 H -0.1026 -0.3734 0.7704 0.027 Uiso 1 1 calc R . .
C27 C 0.0327(4) -0.2119(4) 0.7070(3) 0.0167(9) Uani 1 1 d . . .
C28 C 0.0495(4) -0.2947(4) 0.6255(3) 0.0189(10) Uani 1 1 d . . .
H19 H 0.0046 -0.3956 0.6177 0.023 Uiso 1 1 calc R . .
C29 C 0.1292(4) -0.2355(4) 0.5554(3) 0.0179(9) Uani 1 1 d . . .
H20 H 0.1368 -0.2944 0.4990 0.021 Uiso 1 1 calc R . .
C20' C 0.4304(5) 0.2474(4) 0.7282(3) 0.0157(9) Uani 1 1 d . . .
C21' C 0.2785(4) 0.1647(4) 0.6667(3) 0.0122(9) Uani 1 1 d . . .
C22' C 0.2078(4) 0.2373(4) 0.6181(3) 0.0168(9) Uani 1 1 d . . .
C23' C 0.0538(5) 0.1608(5) 0.5546(3) 0.0219(10) Uani 1 1 d . . .
H24 H -0.0064 0.0597 0.5452 0.026 Uiso 1 1 calc R . .
C24' C -0.0105(5) 0.2308(5) 0.5060(3) 0.0263(10) Uani 1 1 d . . .
H25 H -0.1148 0.1782 0.4638 0.032 Uiso 1 1 calc R . .
C25' C 0.0785(5) 0.3808(5) 0.5186(3) 0.0253(10) Uani 1 1 d . . .
H26 H 0.0347 0.4282 0.4832 0.030 Uiso 1 1 calc R . .
C26' C 0.2266(5) 0.4581(4) 0.5810(3) 0.0232(10) Uani 1 1 d . . .
H27 H 0.2841 0.5594 0.5904 0.028 Uiso 1 1 calc R . .
C27' C 0.2956(4) 0.3891(4) 0.6321(3) 0.0183(9) Uani 1 1 d . . .
C28' C 0.4512(5) 0.4670(4) 0.6965(3) 0.0213(9) Uani 1 1 d . . .
H29 H 0.5100 0.5684 0.7071 0.026 Uiso 1 1 calc R . .
C29' C 0.5176(4) 0.3976(4) 0.7435(3) 0.0196(9) Uani 1 1 d . . .
H30 H 0.6216 0.4506 0.7861 0.023 Uiso 1 1 calc R . .
C30 C 0.4942(4) 0.1040(4) 0.4100(3) 0.0149(9) Uani 1 1 d . . .
C31 C 0.5767(4) 0.1154(5) 0.3336(3) 0.0214(10) Uani 1 1 d . . .
H31 H 0.5548 0.0310 0.2845 0.026 Uiso 1 1 calc R . .
C32 C 0.6905(4) 0.2505(5) 0.3299(3) 0.0275(11) Uani 1 1 d . . .
H32 H 0.7437 0.2581 0.2768 0.033 Uiso 1 1 calc R . .
C33 C 0.7264(4) 0.3742(4) 0.4038(3) 0.0246(10) Uani 1 1 d . . .
H33 H 0.8053 0.4658 0.4019 0.029 Uiso 1 1 calc R . .
C34 C 0.6478(4) 0.3635(4) 0.4793(3) 0.0241(10) Uani 1 1 d . . .
H35 H 0.6734 0.4482 0.5297 0.029 Uiso 1 1 calc R . .
C35 C 0.5307(4) 0.2300(4) 0.4832(3) 0.0203(10) Uani 1 1 d . . .
H36 H 0.4759 0.2244 0.5352 0.024 Uiso 1 1 calc R . .
C40 C 0.4639(4) -0.1353(4) 0.4856(3) 0.0166(9) Uani 1 1 d . . .
C41 C 0.4588(5) -0.2650(4) 0.4513(3) 0.0222(10) Uani 1 1 d . . .
H41 H 0.3860 -0.3316 0.3884 0.027 Uiso 1 1 calc R . .
C42 C 0.5601(5) -0.2980(5) 0.5087(3) 0.0268(10) Uani 1 1 d . . .
H42 H 0.5559 -0.3876 0.4851 0.032 Uiso 1 1 calc R . .
C43 C 0.6666(5) -0.2018(5) 0.5997(3) 0.0237(10) Uani 1 1 d . . .
H43 H 0.7379 -0.2239 0.6372 0.028 Uiso 1 1 calc R . .
C44 C 0.6702(5) -0.0743(5) 0.6366(4) 0.0348(12) Uani 1 1 d . . .
H44 H 0.7410 -0.0100 0.7008 0.042 Uiso 1 1 calc R . .
C45 C 0.5702(5) -0.0393(5) 0.5801(3) 0.0308(11) Uani 1 1 d . . .
H45 H 0.5734 0.0494 0.6052 0.037 Uiso 1 1 calc R . .
C60 C 0.8037(4) 0.3121(4) 0.8785(3) 0.0190(9) Uani 1 1 d . . .
C61 C 0.8453(5) 0.3051(4) 0.7846(3) 0.0244(11) Uani 1 1 d . . .
H61 H 0.7663 0.2562 0.7210 0.029 Uiso 1 1 calc R . .
C62 C 1.0013(5) 0.3690(5) 0.7836(4) 0.0320(12) Uani 1 1 d . . .
H62 H 1.0285 0.3650 0.7194 0.038 Uiso 1 1 calc R . .
C63 C 1.1161(5) 0.4377(5) 0.8748(4) 0.0363(13) Uani 1 1 d . . .
H63 H 1.2226 0.4771 0.8739 0.044 Uiso 1 1 calc R . .
C64 C 1.0770(5) 0.4498(5) 0.9685(4) 0.0343(13) Uani 1 1 d . . .
H64 H 1.1572 0.5022 1.0313 0.041 Uiso 1 1 calc R . .
C65 C 0.9213(5) 0.3857(4) 0.9711(3) 0.0271(11) Uani 1 1 d . . .
H65 H 0.8952 0.3920 1.0356 0.032 Uiso 1 1 calc R . .
C50 C 0.5709(4) 0.0408(4) 0.8957(3) 0.0186(9) Uani 1 1 d . . .
C51 C 0.4506(5) -0.0864(4) 0.8275(3) 0.0249(10) Uani 1 1 d . . .
H51 H 0.3832 -0.0833 0.7712 0.030 Uiso 1 1 calc R . .
C52 C 0.4286(5) -0.2179(5) 0.8413(3) 0.0302(12) Uani 1 1 d . . .
H52 H 0.3450 -0.3047 0.7948 0.036 Uiso 1 1 calc R . .
C53 C 0.5265(5) -0.2245(5) 0.9217(4) 0.0319(11) Uani 1 1 d . . .
H53 H 0.5125 -0.3152 0.9293 0.038 Uiso 1 1 calc R . .
C54 C 0.6446(5) -0.0989(5) 0.9908(4) 0.0360(12) Uani 1 1 d . . .
H54 H 0.7106 -0.1028 1.0474 0.043 Uiso 1 1 calc R . .
C55 C 0.6675(5) 0.0344(5) 0.9778(3) 0.0327(12) Uani 1 1 d . . .
H55 H 0.7496 0.1209 1.0255 0.039 Uiso 1 1 calc R . .
B1 B 0.5526(6) 0.3173(6) 0.9861(4) 0.0322(13) Uani 1 1 d D . .
H1B1 H 0.420(4) 0.247(5) 0.967(5) 0.10(2) Uiso 1 1 d D . .
H2B1 H 0.597(4) 0.434(3) 0.978(3) 0.033(12) Uiso 1 1 d D . .
H3B1 H 0.623(4) 0.308(4) 1.057(3) 0.043(14) Uiso 1 1 d D . .
C70 C 0.1991(5) 0.3434(5) 0.2178(3) 0.0259(10) Uani 1 1 d . . .
H70 H 0.2023 0.4379 0.2217 0.031 Uiso 1 1 calc R . .
Cl3 Cl 0.28171(16) 0.31211(14) 0.11922(10) 0.0438(3) Uani 1 1 d . . .
Cl4 Cl 0.30707(14) 0.35343(13) 0.33813(9) 0.0361(3) Uani 1 1 d . . .
Cl5 Cl 0.00317(13) 0.20781(13) 0.19418(11) 0.0442(4) Uani 1 1 d . . .

loop_
_atom_site_aniso_label
_atom_site_aniso_U_11
_atom_site_aniso_U_22
_atom_site_aniso_U_33
_atom_site_aniso_U_23
_atom_site_aniso_U_13
_atom_site_aniso_U_12
Ru1 0.01418(16) 0.01542(17) 0.01518(17) 0.00434(14) 0.00294(12) 0.00616(13)
P1 0.0127(5) 0.0130(5) 0.0142(5) 0.0049(4) 0.0039(4) 0.0051(4)
P2 0.0160(5) 0.0180(5) 0.0159(5) 0.0039(4) 0.0024(4) 0.0059(4)
Cl1 0.0181(5) 0.0290(6) 0.0211(5) 0.0060(5) 0.0058(4) 0.0139(4)
Cl2 0.0207(5) 0.0143(5) 0.0232(5) 0.0062(4) 0.0056(4) 0.0063(4)
O1 0.0173(13) 0.0131(13) 0.0181(14) 0.0067(11) 0.0087(11) 0.0076(11)
O2 0.0178(13) 0.0150(14) 0.0169(14) 0.0000(12) -0.0011(11) 0.0083(12)
C4 0.018(2) 0.028(2) 0.026(2) 0.017(2) 0.0060(17) 0.0124(18)
C5 0.033(3) 0.015(2) 0.023(2) 0.0056(19) 0.0006(19) 0.016(2)
C6 0.028(2) 0.022(2) 0.017(2) 0.0032(18) 0.0006(17) 0.0133(19)
C1 0.014(2) 0.034(2) 0.031(2) 0.016(2) 0.0052(17) 0.0210(19)
C2 0.017(2) 0.025(2) 0.026(2) 0.011(2) -0.0042(17) 0.0057(18)
C3 0.034(2) 0.025(2) 0.013(2) 0.0030(18) -0.0011(18) 0.016(2)
C10 0.038(3) 0.047(3) 0.037(3) 0.028(2) 0.020(2) 0.026(2)
C7 0.021(2) 0.047(3) 0.037(3) 0.020(2) 0.0081(19) 0.019(2)
C8 0.028(3) 0.041(3) 0.050(3) 0.013(3) 0.016(2) 0.017(2)
C9 0.037(3) 0.042(3) 0.054(3) 0.019(3) 0.019(2) 0.015(3)
C20 0.0143(19) 0.0134(19) 0.0133(19) 0.0064(16) 0.0074(15) 0.0051(16)
C21 0.0094(18) 0.0135(19) 0.0159(19) 0.0060(16) 0.0047(14) 0.0067(15)
C22 0.0141(19) 0.017(2) 0.017(2) 0.0080(17) 0.0058(15) 0.0075(16)
C23 0.023(2) 0.023(2) 0.020(2) 0.0055(19) 0.0064(17) 0.0126(18)
C24 0.024(2) 0.035(3) 0.017(2) 0.0034(19) 0.0070(17) 0.015(2)
C25 0.019(2) 0.041(3) 0.021(2) 0.018(2) 0.0117(17) 0.014(2)
C26 0.018(2) 0.022(2) 0.025(2) 0.014(2) 0.0061(17) 0.0068(18)
C27 0.0120(19) 0.021(2) 0.019(2) 0.0094(18) 0.0044(15) 0.0082(17)
C28 0.0133(19) 0.015(2) 0.023(2) 0.0056(18) 0.0021(16) 0.0031(17)
C29 0.019(2) 0.013(2) 0.019(2) 0.0036(17) 0.0064(16) 0.0062(17)
C20' 0.016(2) 0.017(2) 0.014(2) 0.0035(17) 0.0048(17) 0.0090(18)
C21' 0.014(2) 0.013(2) 0.012(2) 0.0007(17) 0.0082(16) 0.0078(17)
C22' 0.020(2) 0.019(2) 0.0150(19) 0.0067(17) 0.0082(16) 0.0110(17)
C23' 0.023(2) 0.021(2) 0.021(2) 0.0035(18) 0.0044(17) 0.0119(18)
C24' 0.024(2) 0.030(2) 0.026(2) 0.004(2) -0.0009(18) 0.019(2)
C25' 0.033(2) 0.032(3) 0.025(2) 0.013(2) 0.0092(19) 0.026(2)
C26' 0.032(2) 0.021(2) 0.026(2) 0.0118(19) 0.0137(19) 0.0174(19)
C27' 0.025(2) 0.017(2) 0.018(2) 0.0068(17) 0.0101(16) 0.0123(18)
C28' 0.025(2) 0.014(2) 0.025(2) 0.0063(18) 0.0120(18) 0.0073(18)
C29' 0.0141(19) 0.016(2) 0.024(2) 0.0031(18) 0.0037(16) 0.0048(16)
C30 0.0126(18) 0.017(2) 0.0142(19) 0.0060(17) 0.0003(15) 0.0071(16)
C31 0.0135(19) 0.026(2) 0.024(2) 0.0066(19) 0.0054(16) 0.0091(18)
C32 0.017(2) 0.034(3) 0.029(2) 0.017(2) 0.0084(18) 0.0073(19)
C33 0.016(2) 0.021(2) 0.034(2) 0.014(2) 0.0025(18) 0.0066(18)
C34 0.017(2) 0.017(2) 0.030(2) 0.0058(18) 0.0019(17) 0.0038(17)
C35 0.019(2) 0.020(2) 0.022(2) 0.0089(18) 0.0070(16) 0.0080(18)
C40 0.0152(19) 0.021(2) 0.0137(19) 0.0063(17) 0.0026(15) 0.0088(17)
C41 0.024(2) 0.020(2) 0.019(2) 0.0045(18) -0.0007(17) 0.0096(18)
C42 0.030(2) 0.021(2) 0.029(2) 0.008(2) 0.0016(19) 0.0138(19)
C43 0.020(2) 0.028(2) 0.025(2) 0.012(2) 0.0011(18) 0.0132(19)
C44 0.036(3) 0.035(3) 0.028(2) 0.003(2) -0.008(2) 0.019(2)
C45 0.035(3) 0.024(2) 0.026(2) -0.004(2) -0.007(2) 0.017(2)
C60 0.019(2) 0.015(2) 0.019(2) 0.0036(17) 0.0042(16) 0.0062(17)
C61 0.022(2) 0.019(2) 0.025(2) 0.0036(19) 0.0053(18) 0.0059(19)
C62 0.031(3) 0.026(3) 0.035(3) 0.007(2) 0.017(2) 0.009(2)
C63 0.017(2) 0.032(3) 0.058(4) 0.016(3) 0.011(2) 0.009(2)
C64 0.022(2) 0.026(2) 0.040(3) 0.006(2) -0.008(2) 0.005(2)
C65 0.023(2) 0.023(2) 0.025(2) 0.0045(19) -0.0001(18) 0.0061(19)
C50 0.0152(19) 0.022(2) 0.017(2) 0.0059(18) 0.0069(16) 0.0065(17)
C51 0.025(2) 0.024(2) 0.022(2) 0.0036(19) 0.0030(18) 0.0108(19)
C52 0.031(2) 0.021(2) 0.030(2) 0.003(2) 0.002(2) 0.008(2)
C53 0.034(3) 0.027(2) 0.037(3) 0.016(2) 0.011(2) 0.015(2)
C54 0.031(2) 0.038(3) 0.041(3) 0.023(2) 0.004(2) 0.015(2)
C55 0.027(2) 0.028(2) 0.030(2) 0.011(2) -0.0059(19) 0.006(2)
B1 0.035(3) 0.036(3) 0.024(3) 0.008(2) 0.010(2) 0.016(3)
C70 0.027(2) 0.019(2) 0.029(2) 0.0035(19) 0.0054(18) 0.0112(19)
Cl3 0.0683(9) 0.0454(8) 0.0391(7) 0.0188(6) 0.0295(6) 0.0382(7)
Cl4 0.0400(7) 0.0286(6) 0.0283(6) -0.0033(5) -0.0047(5) 0.0153(5)
Cl5 0.0249(6) 0.0338(7) 0.0630(9) 0.0118(6) -0.0038(6) 0.0106(5)

loop_
_geom_bond_atom_site_label_1
_geom_bond_atom_site_label_2
_geom_bond_distance
_geom_bond_site_symmetry_2
_geom_bond_publ_flag
Ru1 C6 2.170(4) . ?
Ru1 C5 2.213(4) . ?
Ru1 C1 2.227(4) . ?
Ru1 C2 2.242(4) . ?
Ru1 C3 2.253(4) . ?
Ru1 C4 2.255(4) . ?
Ru1 P1 2.3165(10) . ?
Ru1 Cl1 2.4126(11) . ?
Ru1 Cl2 2.4142(10) . ?
P1 O1 1.637(3) . ?
P1 C30 1.825(4) . ?
P1 C40 1.829(4) . ?
P2 O2 1.616(3) . ?
P2 C60 1.802(4) . ?
P2 C50 1.819(4) . ?
P2 B1 1.894(6) . ?
O1 C20 1.403(4) . ?
O2 C20' 1.404(5) . ?
C4 C5 1.394(6) . ?
C4 C3 1.433(6) . ?
C4 C10 1.501(6) . ?
C5 C6 1.398(6) . ?
C5 H5 0.9500 . ?
C6 C1 1.421(5) . ?
C6 H6 0.9500 . ?
C1 C2 1.423(7) . ?
C1 C7 1.529(6) . ?
C2 C3 1.402(6) . ?
C2 H2 0.9500 . ?
C3 H3 0.9500 . ?
C10 H10B 0.9800 . ?
C10 H10C 0.9800 . ?
C10 H10A 0.9800 . ?
C7 C9 1.502(6) . ?
C7 C8 1.550(7) . ?
C7 H7 1.0000 . ?
C8 H8C 0.9800 . ?
C8 H8A 0.9800 . ?
C8 H8B 0.9800 . ?
C9 H9B 0.9800 . ?
C9 H9C 0.9800 . ?
C9 H9A 0.9800 . ?
C20 C21 1.363(6) . ?
C20 C29 1.418(5) . ?
C21 C22 1.437(5) . ?
C21 C21' 1.502(5) . ?
C22 C23 1.421(6) . ?
C22 C27 1.443(5) . ?
C23 C24 1.363(6) . ?
C23 H14 0.9500 . ?
C24 C25 1.426(6) . ?
C24 H15 0.9500 . ?
C25 C26 1.347(6) . ?
C25 H16 0.9500 . ?
C26 C27 1.434(5) . ?
C26 H17 0.9500 . ?
C27 C28 1.389(6) . ?
C28 C29 1.380(5) . ?
C28 H19 0.9500 . ?
C29 H20 0.9500 . ?
C20' C21' 1.384(5) . ?
C20' C29' 1.407(5) . ?
C21' C22' 1.440(5) . ?
C22' C23' 1.408(5) . ?
C22' C27' 1.425(5) . ?
C23' C24' 1.375(6) . ?
C23' H24 0.9500 . ?
C24' C25' 1.412(6) . ?
C24' H25 0.9500 . ?
C25' C26' 1.360(6) . ?
C25' H26 0.9500 . ?
C26' C27' 1.413(6) . ?
C26' H27 0.9500 . ?
C27' C28' 1.424(5) . ?
C28' C29' 1.372(6) . ?
C28' H29 0.9500 . ?
C29' H30 0.9500 . ?
C30 C35 1.405(6) . ?
C30 C31 1.406(5) . ?
C31 C32 1.396(5) . ?
C31 H31 0.9500 . ?
C32 C33 1.394(7) . ?
C32 H32 0.9500 . ?
C33 C34 1.370(6) . ?
C33 H33 0.9500 . ?
C34 C35 1.397(5) . ?
C34 H35 0.9500 . ?
C35 H36 0.9500 . ?
C40 C41 1.381(6) . ?
C40 C45 1.408(5) . ?
C41 C42 1.390(6) . ?
C41 H41 0.9500 . ?
C42 C43 1.378(6) . ?
C42 H42 0.9500 . ?
C43 C44 1.372(6) . ?
C43 H43 0.9500 . ?
C44 C45 1.388(6) . ?
C44 H44 0.9500 . ?
C45 H45 0.9500 . ?
C60 C65 1.396(5) . ?
C60 C61 1.400(6) . ?
C61 C62 1.388(6) . ?
C61 H61 0.9500 . ?
C62 C63 1.369(7) . ?
C62 H62 0.9500 . ?
C63 C64 1.388(7) . ?
C63 H63 0.9500 . ?
C64 C65 1.392(6) . ?
C64 H64 0.9500 . ?
C65 H65 0.9500 . ?
C50 C51 1.386(6) . ?
C50 C55 1.387(5) . ?
C51 C52 1.385(6) . ?
C51 H51 0.9500 . ?
C52 C53 1.379(6) . ?
C52 H52 0.9500 . ?
C53 C54 1.375(6) . ?
C53 H53 0.9500 . ?
C54 C55 1.396(6) . ?
C54 H54 0.9500 . ?
C55 H55 0.9500 . ?
B1 H1B1 1.14(3) . ?
B1 H2B1 1.16(3) . ?
B1 H3B1 1.14(3) . ?
C70 Cl3 1.742(5) . ?
C70 Cl5 1.762(4) . ?
C70 Cl4 1.765(4) . ?
C70 H70 1.0000 . ?
